data_7053230
loop_
_publ_author_name
'Ma, Zhen'
'Lu, Wanbing'
'Liang, Baohuan'
'Pombeiro, Armando J. L.'

_publ_section_title
;
 Synthesis, characterization, photoluminescent and thermal properties of
 zinc(ii) 4&#x2032;-phenyl-terpyridine compounds
;
_journal_issue 5
_journal_name_full 'New Journal of Chemistry'
_journal_page_first 1529
_journal_paper_doi 10.1039/c3nj41176a
_journal_volume 37
_journal_year 2013
_chemical_formula_moiety 'C23 H17 F6 N3 O7 S2 Zn'
_chemical_formula_sum 'C23 H17 F6 N3 O7 S2 Zn'
_chemical_formula_weight 690.93
_chemical_name_systematic
;
?
;
_space_group_IT_number 14
_symmetry_cell_setting monoclinic
_symmetry_space_group_name_Hall '-P 2ybc'
_symmetry_space_group_name_H-M 'P 1 21/c 1'
_atom_sites_solution_hydrogens geom
_atom_sites_solution_primary direct
_atom_sites_solution_secondary difmap
_audit_creation_method SHELXL-97
_cell_angle_alpha 90.00
_cell_angle_beta 117.908(4)
_cell_angle_gamma 90.00
_cell_formula_units_Z 4
_cell_length_a 11.0686(7)
_cell_length_b 22.0148(13)
_cell_length_c 12.9592(9)
_cell_measurement_reflns_used 33615
_cell_measurement_temperature 298(2)
_cell_measurement_theta_max 28.31
_cell_measurement_theta_min 2.57
_cell_volume 2790.6(3)
_computing_cell_refinement 'SMART (Bruker, 2001)'
_computing_data_collection 'SMART (Bruker, 2001)'
_computing_data_reduction 'SAINT (Bruker, 2002)'
_computing_molecular_graphics 'SMART (Bruker, 2001)'
_computing_publication_material 'SMART (Bruker, 2001)'
_computing_structure_refinement 'SHELXL-97 (Sheldrick, 2008)'
_computing_structure_solution 'SHELXS-97 (Sheldrick, 2008)'
_diffrn_ambient_temperature 298(2)
_diffrn_measured_fraction_theta_full 0.995
_diffrn_measured_fraction_theta_max 0.995
_diffrn_measurement_device_type 'Smart CCD area detector'
_diffrn_measurement_method 'phi and omega scans'
_diffrn_radiation_monochromator graphite
_diffrn_radiation_source 'fine-focus sealed tube'
_diffrn_radiation_type MoK\a
_diffrn_radiation_wavelength 0.71073
_diffrn_reflns_av_R_equivalents 0.0261
_diffrn_reflns_av_sigmaI/netI 0.0204
_diffrn_reflns_limit_h_max 14
_diffrn_reflns_limit_h_min -12
_diffrn_reflns_limit_k_max 29
_diffrn_reflns_limit_k_min -29
_diffrn_reflns_limit_l_max 17
_diffrn_reflns_limit_l_min -17
_diffrn_reflns_number 33615
_diffrn_reflns_theta_full 28.31
_diffrn_reflns_theta_max 28.31
_diffrn_reflns_theta_min 2.57
_exptl_absorpt_coefficient_mu 1.117
_exptl_absorpt_correction_T_max 0.723
_exptl_absorpt_correction_T_min 0.611
_exptl_absorpt_correction_type multi-scan
_exptl_absorpt_process_details 'SADABS (Sheldrick, 1996)'
_exptl_crystal_colour Colorless
_exptl_crystal_density_diffrn 1.645
_exptl_crystal_density_method 'not measured'
_exptl_crystal_description Prism
_exptl_crystal_F_000 1392
_exptl_crystal_size_max 0.35
_exptl_crystal_size_mid 0.30
_exptl_crystal_size_min 0.27
_refine_diff_density_max 0.819
_refine_diff_density_min -0.775
_refine_diff_density_rms 0.068
_refine_ls_extinction_method none
_refine_ls_goodness_of_fit_ref 1.005
_refine_ls_hydrogen_treatment constr
_refine_ls_matrix_type full
_refine_ls_number_parameters 379
_refine_ls_number_reflns 6919
_refine_ls_number_restraints 0
_refine_ls_restrained_S_all 1.005
_refine_ls_R_factor_all 0.0480
_refine_ls_R_factor_gt 0.0371
_refine_ls_shift/su_max 0.001
_refine_ls_shift/su_mean 0.000
_refine_ls_structure_factor_coef Fsqd
_refine_ls_weighting_details 'calc w=1/[\s^2^(Fo^2^)+(0.0497P)^2^+3.4990P] where P=(Fo^2^+2Fc^2^)/3'
_refine_ls_weighting_scheme calc
_refine_ls_wR_factor_gt 0.0945
_refine_ls_wR_factor_ref 0.1046
_reflns_number_gt 5801
_reflns_number_total 6919
_reflns_threshold_expression >2sigma(I)
_cod_data_source_file c3nj41176a.txt
_cod_data_source_block m
_cod_depositor_comments
;
The following automatic conversions were performed:

'_symmetry_cell_setting' value 'Monoclinic' changed to 'monoclinic'
according to /home/saulius/struct/CIF-dictionaries/cif_core.dic
dictionary named 'cif_core.dic' version 2.4.2 from 2011-04-26.

Automatic conversion script
Id: cif_fix_values 1891 2012-01-12 08:04:46Z andrius 
;
_cod_original_sg_symbol_H-M P2(1)/c
_cod_database_code 7053230

loop_
_symmetry_equiv_pos_as_xyz
'x, y, z'
'-x, y+1/2, -z+1/2'
'-x, -y, -z'
'x, -y-1/2, z-1/2'

loop_
_atom_site_label
_atom_site_type_symbol
_atom_site_fract_x
_atom_site_fract_y
_atom_site_fract_z
_atom_site_U_iso_or_equiv
_atom_site_adp_type
_atom_site_occupancy
_atom_site_symmetry_multiplicity
_atom_site_calc_flag
_atom_site_refinement_flags
Zn1 Zn -0.22130(2) -0.092575(10) 0.22670(2) 0.02231(8) Uani 1 1 d .
S1 S 0.05188(6) -0.10502(2) 0.49674(5) 0.02584(12) Uani 1 1 d .
S2 S -0.49836(5) -0.11162(2) -0.03454(4) 0.02325(11) Uani 1 1 d .
F1 F 0.2636(3) -0.1169(2) 0.4655(4) 0.170(2) Uani 1 1 d .
F2 F 0.2680(2) -0.17332(13) 0.5991(2) 0.0984(9) Uani 1 1 d .
F3 F 0.1346(4) -0.19624(14) 0.4213(3) 0.1243(13) Uani 1 1 d .
F4 F -0.7288(2) -0.17088(13) -0.1126(2) 0.0976(9) Uani 1 1 d .
F5 F -0.5990(2) -0.18065(12) 0.0704(2) 0.0878(8) Uani 1 1 d .
F6 F -0.7099(2) -0.09726(12) 0.0007(2) 0.0862(8) Uani 1 1 d .
O1 O -0.01971(16) -0.08317(7) 0.37748(13) 0.0287(3) Uani 1 1 d .
O2 O 0.1233(3) -0.05805(11) 0.5784(2) 0.0845(10) Uani 1 1 d .
O3 O -0.0216(2) -0.14709(11) 0.52910(19) 0.0566(6) Uani 1 1 d .
O4 O -0.42031(17) -0.08065(7) 0.07588(14) 0.0321(3) Uani 1 1 d .
O5 O -0.43235(19) -0.16409(8) -0.05082(16) 0.0383(4) Uani 1 1 d .
O6 O -0.56160(17) -0.07162(8) -0.13354(14) 0.0332(4) Uani 1 1 d .
O7 O -0.21383(15) -0.00175(7) 0.21932(13) 0.0289(3) Uani 1 1 d .
H7C H -0.1849 0.0124 0.2852 0.035 Uiso 1 1 d R
H7D H -0.2888 0.0166 0.1809 0.035 Uiso 1 1 d R
N1 N -0.32167(18) -0.11153(8) 0.33068(15) 0.0229(3) Uani 1 1 d .
N2 N -0.22402(16) -0.18559(8) 0.23057(14) 0.0206(3) Uani 1 1 d .
N3 N -0.12085(18) -0.11863(8) 0.12587(15) 0.0234(3) Uani 1 1 d .
C1 C -0.3676(2) -0.07096(10) 0.3808(2) 0.0287(4) Uani 1 1 d .
H1 H -0.3509 -0.0300 0.3756 0.034 Uiso 1 1 calc R
C01 C 0.1885(4) -0.14946(18) 0.4960(4) 0.0666(11) Uani 1 1 d .
C2 C -0.4389(3) -0.08756(11) 0.4400(2) 0.0324(5) Uani 1 1 d .
H2 H -0.4692 -0.0583 0.4743 0.039 Uiso 1 1 calc R
C02 C -0.6421(3) -0.14188(16) -0.0184(3) 0.0541(8) Uani 1 1 d .
C3 C -0.4644(2) -0.14834(11) 0.4473(2) 0.0315(5) Uani 1 1 d .
H3 H -0.5132 -0.1605 0.4858 0.038 Uiso 1 1 calc R
C4 C -0.4165(2) -0.19119(10) 0.3964(2) 0.0277(4) Uani 1 1 d .
H4 H -0.4325 -0.2324 0.4004 0.033 Uiso 1 1 calc R
C5 C -0.3444(2) -0.17114(9) 0.33954(17) 0.0213(4) Uani 1 1 d .
C6 C -0.2860(2) -0.21347(9) 0.28436(17) 0.0207(4) Uani 1 1 d .
C7 C -0.2911(2) -0.27631(9) 0.28840(18) 0.0230(4) Uani 1 1 d .
H7 H -0.3334 -0.2952 0.3272 0.028 Uiso 1 1 calc R
C8 C -0.2316(2) -0.31112(9) 0.23314(18) 0.0233(4) Uani 1 1 d .
C9 C -0.1678(2) -0.28030(9) 0.17676(18) 0.0242(4) Uani 1 1 d .
H9 H -0.1276 -0.3019 0.1391 0.029 Uiso 1 1 calc R
C10 C -0.1655(2) -0.21751(9) 0.17789(17) 0.0214(4) Uani 1 1 d .
C11 C -0.1017(2) -0.17892(10) 0.12189(18) 0.0232(4) Uani 1 1 d .
C12 C -0.0280(2) -0.20262(11) 0.0690(2) 0.0306(5) Uani 1 1 d .
H12 H -0.0148 -0.2443 0.0679 0.037 Uiso 1 1 calc R
C13 C 0.0257(3) -0.16285(12) 0.0179(2) 0.0368(5) Uani 1 1 d .
H13 H 0.0750 -0.1777 -0.0183 0.044 Uiso 1 1 calc R
C14 C 0.0053(3) -0.10120(12) 0.0211(2) 0.0361(5) Uani 1 1 d .
H14 H 0.0405 -0.0739 -0.0128 0.043 Uiso 1 1 calc R
C15 C -0.0685(2) -0.08081(11) 0.0758(2) 0.0294(4) Uani 1 1 d .
H15 H -0.0823 -0.0393 0.0780 0.035 Uiso 1 1 calc R
C16 C -0.2365(2) -0.37844(10) 0.23416(18) 0.0253(4) Uani 1 1 d .
C17 C -0.1470(2) -0.41362(10) 0.2100(2) 0.0310(5) Uani 1 1 d .
H17 H -0.0830 -0.3945 0.1936 0.037 Uiso 1 1 calc R
C18 C -0.1530(3) -0.47659(11) 0.2103(2) 0.0365(5) Uani 1 1 d .
H18 H -0.0943 -0.4994 0.1926 0.044 Uiso 1 1 calc R
C19 C -0.2462(3) -0.50573(11) 0.2369(2) 0.0384(6) Uani 1 1 d .
H19 H -0.2496 -0.5479 0.2377 0.046 Uiso 1 1 calc R
C20 C -0.3346(3) -0.47152(11) 0.2623(2) 0.0355(5) Uani 1 1 d .
H20 H -0.3964 -0.4909 0.2811 0.043 Uiso 1 1 calc R
C21 C -0.3307(2) -0.40850(10) 0.2596(2) 0.0296(5) Uani 1 1 d .
H21 H -0.3916 -0.3860 0.2749 0.036 Uiso 1 1 calc R

loop_
_atom_site_aniso_label
_atom_site_aniso_U_11
_atom_site_aniso_U_22
_atom_site_aniso_U_33
_atom_site_aniso_U_23
_atom_site_aniso_U_13
_atom_site_aniso_U_12
Zn1 0.02629(13) 0.01780(12) 0.02667(13) 0.00043(8) 0.01558(10) 0.00025(9)
S1 0.0270(3) 0.0253(3) 0.0248(2) 0.00167(19) 0.0118(2) 0.0050(2)
S2 0.0215(2) 0.0213(2) 0.0274(2) -0.00114(18) 0.0118(2) 0.00129(18)
F1 0.0861(19) 0.224(4) 0.262(5) 0.155(4) 0.134(3) 0.084(2)
F2 0.0605(13) 0.1038(19) 0.114(2) 0.0546(16) 0.0264(14) 0.0515(14)
F3 0.179(3) 0.103(2) 0.106(2) 0.0029(17) 0.079(2) 0.089(2)
F4 0.0555(13) 0.114(2) 0.0995(18) -0.0067(15) 0.0160(13) -0.0526(14)
F5 0.0729(14) 0.0956(17) 0.1000(17) 0.0474(14) 0.0448(13) -0.0138(13)
F6 0.0562(12) 0.111(2) 0.123(2) 0.0248(15) 0.0687(14) 0.0177(12)
O1 0.0277(8) 0.0298(8) 0.0277(8) 0.0042(6) 0.0121(6) -0.0031(6)
O2 0.110(2) 0.0490(13) 0.0395(12) -0.0166(10) -0.0113(13) 0.0094(14)
O3 0.0443(11) 0.0746(15) 0.0590(13) 0.0375(11) 0.0309(10) 0.0079(10)
O4 0.0300(8) 0.0297(8) 0.0314(8) -0.0054(6) 0.0101(7) 0.0053(6)
O5 0.0422(10) 0.0268(8) 0.0425(10) -0.0063(7) 0.0169(8) 0.0098(7)
O6 0.0330(9) 0.0356(9) 0.0315(8) 0.0057(7) 0.0155(7) 0.0099(7)
O7 0.0292(8) 0.0204(7) 0.0301(8) 0.0010(6) 0.0078(6) 0.0026(6)
N1 0.0248(8) 0.0215(8) 0.0251(8) 0.0000(6) 0.0140(7) 0.0025(7)
N2 0.0207(8) 0.0201(8) 0.0234(8) 0.0003(6) 0.0125(7) 0.0009(6)
N3 0.0242(8) 0.0232(8) 0.0252(8) 0.0005(7) 0.0135(7) -0.0027(7)
C1 0.0335(11) 0.0215(10) 0.0342(11) -0.0015(8) 0.0185(10) 0.0050(8)
C01 0.0527(19) 0.074(2) 0.088(3) 0.036(2) 0.0454(19) 0.0357(18)
C2 0.0365(12) 0.0319(12) 0.0352(12) -0.0020(9) 0.0221(10) 0.0095(9)
C02 0.0365(15) 0.0622(19) 0.066(2) 0.0139(16) 0.0261(14) -0.0099(14)
C3 0.0349(12) 0.0341(12) 0.0363(12) 0.0044(9) 0.0256(10) 0.0062(9)
C4 0.0304(11) 0.0263(10) 0.0343(11) 0.0038(8) 0.0217(10) 0.0038(8)
C5 0.0233(9) 0.0196(9) 0.0232(9) 0.0003(7) 0.0127(8) 0.0026(7)
C6 0.0207(9) 0.0210(9) 0.0230(9) -0.0007(7) 0.0123(8) 0.0010(7)
C7 0.0234(10) 0.0220(10) 0.0281(10) 0.0017(7) 0.0158(8) 0.0010(7)
C8 0.0244(10) 0.0212(10) 0.0262(10) -0.0014(7) 0.0133(8) 0.0012(7)
C9 0.0249(10) 0.0236(10) 0.0281(10) -0.0027(8) 0.0158(8) 0.0021(8)
C10 0.0208(9) 0.0236(9) 0.0230(9) -0.0009(7) 0.0130(8) -0.0002(7)
C11 0.0212(9) 0.0263(10) 0.0236(9) -0.0017(8) 0.0117(8) -0.0030(8)
C12 0.0320(11) 0.0307(11) 0.0373(12) -0.0040(9) 0.0231(10) -0.0029(9)
C13 0.0389(13) 0.0453(14) 0.0411(13) -0.0065(11) 0.0310(11) -0.0068(11)
C14 0.0388(13) 0.0427(14) 0.0358(12) 0.0010(10) 0.0249(11) -0.0099(10)
C15 0.0326(11) 0.0282(11) 0.0305(11) 0.0025(8) 0.0173(9) -0.0051(9)
C16 0.0290(10) 0.0202(10) 0.0282(10) -0.0013(8) 0.0146(9) 0.0024(8)
C17 0.0330(12) 0.0265(11) 0.0369(12) -0.0015(9) 0.0192(10) 0.0043(9)
C18 0.0375(13) 0.0259(11) 0.0444(14) -0.0032(10) 0.0176(11) 0.0089(9)
C19 0.0431(14) 0.0192(10) 0.0477(14) -0.0032(9) 0.0169(12) 0.0006(9)
C20 0.0371(13) 0.0253(11) 0.0458(14) -0.0017(10) 0.0208(11) -0.0044(9)
C21 0.0336(12) 0.0227(10) 0.0372(12) -0.0037(8) 0.0205(10) -0.0007(8)

loop_
_atom_type_symbol
_atom_type_description
_atom_type_scat_dispersion_real
_atom_type_scat_dispersion_imag
_atom_type_scat_source
C C 0.0033 0.0016 'International Tables Vol C Tables 4.2.6.8 and 6.1.1.4'
H H 0.0000 0.0000 'International Tables Vol C Tables 4.2.6.8 and 6.1.1.4'
F F 0.0171 0.0103 'International Tables Vol C Tables 4.2.6.8 and 6.1.1.4'
N N 0.0061 0.0033 'International Tables Vol C Tables 4.2.6.8 and 6.1.1.4'
O O 0.0106 0.0060 'International Tables Vol C Tables 4.2.6.8 and 6.1.1.4'
S S 0.1246 0.1234 'International Tables Vol C Tables 4.2.6.8 and 6.1.1.4'
Zn Zn 0.2839 1.4301 'International Tables Vol C Tables 4.2.6.8 and 6.1.1.4'

loop_
_geom_angle_atom_site_label_1
_geom_angle_atom_site_label_2
_geom_angle_atom_site_label_3
_geom_angle
O7 Zn1 N2 177.55(6)
O7 Zn1 N1 105.57(7)
N2 Zn1 N1 76.87(6)
O7 Zn1 N3 101.08(7)
N2 Zn1 N3 76.48(6)
N1 Zn1 N3 153.35(7)
O7 Zn1 O4 83.32(6)
N2 Zn1 O4 97.04(6)
N1 Zn1 O4 89.06(7)
N3 Zn1 O4 94.61(6)
O7 Zn1 O1 84.28(6)
N2 Zn1 O1 95.37(6)
N1 Zn1 O1 93.96(6)
N3 Zn1 O1 88.09(6)
O4 Zn1 O1 167.59(6)
O3 S1 O2 116.74(18)
O3 S1 O1 115.39(11)
O2 S1 O1 112.77(13)
O3 S1 C01 104.19(16)
O2 S1 C01 102.8(2)
O1 S1 C01 102.43(14)
O5 S2 O6 115.50(11)
O5 S2 O4 114.50(10)
O6 S2 O4 114.13(10)
O5 S2 C02 104.72(14)
O6 S2 C02 103.85(13)
O4 S2 C02 101.95(14)
S1 O1 Zn1 137.99(10)
S2 O4 Zn1 135.79(10)
Zn1 O7 H7C 109.5
Zn1 O7 H7D 117.0
H7C O7 H7D 103.3
C1 N1 C5 118.66(18)
C1 N1 Zn1 126.88(15)
C5 N1 Zn1 114.38(13)
C6 N2 C10 120.97(18)
C6 N2 Zn1 119.30(13)
C10 N2 Zn1 119.73(13)
C15 N3 C11 118.73(19)
C15 N3 Zn1 126.22(15)
C11 N3 Zn1 114.86(13)
N1 C1 C2 122.6(2)
N1 C1 H1 118.7
C2 C1 H1 118.7
F1 C01 F2 108.1(3)
F1 C01 F3 109.7(4)
F2 C01 F3 106.6(3)
F1 C01 S1 111.2(3)
F2 C01 S1 112.0(3)
F3 C01 S1 109.2(3)
C3 C2 C1 118.8(2)
C3 C2 H2 120.6
C1 C2 H2 120.6
F4 C02 F6 107.6(3)
F4 C02 F5 107.6(3)
F6 C02 F5 108.6(3)
F4 C02 S2 111.6(2)
F6 C02 S2 110.5(2)
F5 C02 S2 110.8(2)
C2 C3 C4 119.4(2)
C2 C3 H3 120.3
C4 C3 H3 120.3
C5 C4 C3 118.5(2)
C5 C4 H4 120.7
C3 C4 H4 120.7
N1 C5 C4 122.00(18)
N1 C5 C6 115.24(17)
C4 C5 C6 122.76(18)
N2 C6 C7 121.21(18)
N2 C6 C5 113.99(17)
C7 C6 C5 124.80(18)
C6 C7 C8 119.21(19)
C6 C7 H7 120.4
C8 C7 H7 120.4
C7 C8 C9 118.09(19)
C7 C8 C16 120.81(18)
C9 C8 C16 121.10(18)
C10 C9 C8 119.24(18)
C10 C9 H9 120.4
C8 C9 H9 120.4
N2 C10 C9 121.28(18)
N2 C10 C11 113.63(17)
C9 C10 C11 125.08(18)
N3 C11 C12 121.82(19)
N3 C11 C10 115.04(17)
C12 C11 C10 123.14(19)
C13 C12 C11 118.6(2)
C13 C12 H12 120.7
C11 C12 H12 120.7
C14 C13 C12 119.6(2)
C14 C13 H13 120.2
C12 C13 H13 120.2
C15 C14 C13 118.6(2)
C15 C14 H14 120.7
C13 C14 H14 120.7
N3 C15 C14 122.6(2)
N3 C15 H15 118.7
C14 C15 H15 118.7
C21 C16 C17 118.3(2)
C21 C16 C8 120.63(19)
C17 C16 C8 121.12(19)
C18 C17 C16 120.7(2)
C18 C17 H17 119.6
C16 C17 H17 119.6
C17 C18 C19 120.3(2)
C17 C18 H18 119.9
C19 C18 H18 119.9
C20 C19 C18 119.7(2)
C20 C19 H19 120.2
C18 C19 H19 120.2
C21 C20 C19 120.1(2)
C21 C20 H20 120.0
C19 C20 H20 120.0
C20 C21 C16 120.9(2)
C20 C21 H21 119.5
C16 C21 H21 119.5

loop_
_geom_bond_atom_site_label_1
_geom_bond_atom_site_label_2
_geom_bond_distance
Zn1 O7 2.0054(15)
Zn1 N2 2.0488(17)
Zn1 N1 2.1506(17)
Zn1 N3 2.1524(18)
Zn1 O4 2.1705(16)
Zn1 O1 2.1814(16)
S1 O3 1.4190(19)
S1 O2 1.425(2)
S1 O1 1.4497(16)
S1 C01 1.805(3)
S2 O5 1.4341(16)
S2 O6 1.4389(17)
S2 O4 1.4496(16)
S2 C02 1.825(3)
F1 C01 1.292(4)
F2 C01 1.317(4)
F3 C01 1.346(5)
F4 C02 1.312(4)
F5 C02 1.328(4)
F6 C02 1.328(4)
O7 H7C 0.8199
O7 H7D 0.8440
N1 C1 1.337(3)
N1 C5 1.351(3)
N2 C6 1.335(2)
N2 C10 1.339(2)
N3 C15 1.343(3)
N3 C11 1.349(3)
C1 C2 1.383(3)
C1 H1 0.9300
C2 C3 1.380(3)
C2 H2 0.9300
C3 C4 1.390(3)
C3 H3 0.9300
C4 C5 1.388(3)
C4 H4 0.9300
C5 C6 1.493(3)
C6 C7 1.387(3)
C7 C8 1.406(3)
C7 H7 0.9300
C8 C9 1.405(3)
C8 C16 1.483(3)
C9 C10 1.383(3)
C9 H9 0.9300
C10 C11 1.492(3)
C11 C12 1.390(3)
C12 C13 1.388(3)
C12 H12 0.9300
C13 C14 1.380(4)
C13 H13 0.9300
C14 C15 1.382(3)
C14 H14 0.9300
C15 H15 0.9300
C16 C21 1.399(3)
C16 C17 1.403(3)
C17 C18 1.388(3)
C17 H17 0.9300
C18 C19 1.388(4)
C18 H18 0.9300
C19 C20 1.391(4)
C19 H19 0.9300
C20 C21 1.389(3)
C20 H20 0.9300
C21 H21 0.9300

loop_
_geom_torsion_atom_site_label_1
_geom_torsion_atom_site_label_2
_geom_torsion_atom_site_label_3
_geom_torsion_atom_site_label_4
_geom_torsion
O3 S1 O1 Zn1 4.0(2)
O2 S1 O1 Zn1 -133.6(2)
C01 S1 O1 Zn1 116.5(2)
O7 Zn1 O1 S1 131.54(16)
N2 Zn1 O1 S1 -50.90(16)
N1 Zn1 O1 S1 26.27(16)
N3 Zn1 O1 S1 -127.12(16)
O4 Zn1 O1 S1 130.0(2)
O5 S2 O4 Zn1 1.4(2)
O6 S2 O4 Zn1 -134.87(14)
C02 S2 O4 Zn1 113.85(18)
O7 Zn1 O4 S2 139.16(16)
N2 Zn1 O4 S2 -38.39(16)
N1 Zn1 O4 S2 -115.04(16)
N3 Zn1 O4 S2 38.52(16)
O1 Zn1 O4 S2 140.7(2)
O7 Zn1 N1 C1 -0.8(2)
N2 Zn1 N1 C1 179.00(19)
N3 Zn1 N1 C1 178.03(17)
O4 Zn1 N1 C1 -83.55(18)
O1 Zn1 N1 C1 84.40(19)
O7 Zn1 N1 C5 175.95(14)
N2 Zn1 N1 C5 -4.29(14)
N3 Zn1 N1 C5 -5.3(2)
O4 Zn1 N1 C5 93.16(15)
O1 Zn1 N1 C5 -98.89(15)
O7 Zn1 N2 C6 177.6(15)
N1 Zn1 N2 C6 3.16(14)
N3 Zn1 N2 C6 -177.29(16)
O4 Zn1 N2 C6 -84.21(15)
O1 Zn1 N2 C6 95.99(15)
O7 Zn1 N2 C10 -3.3(16)
N1 Zn1 N2 C10 -177.79(16)
N3 Zn1 N2 C10 1.77(15)
O4 Zn1 N2 C10 94.84(15)
O1 Zn1 N2 C10 -84.96(15)
O7 Zn1 N3 C15 0.80(19)
N2 Zn1 N3 C15 -178.98(19)
N1 Zn1 N3 C15 -178.01(17)
O4 Zn1 N3 C15 84.88(18)
O1 Zn1 N3 C15 -82.99(18)
O7 Zn1 N3 C11 175.60(14)
N2 Zn1 N3 C11 -4.17(14)
N1 Zn1 N3 C11 -3.2(2)
O4 Zn1 N3 C11 -100.32(15)
O1 Zn1 N3 C11 91.81(15)
C5 N1 C1 C2 -0.9(3)
Zn1 N1 C1 C2 175.71(17)
O3 S1 C01 F1 178.8(4)
O2 S1 C01 F1 -58.9(4)
O1 S1 C01 F1 58.2(4)
O3 S1 C01 F2 -60.1(3)
O2 S1 C01 F2 62.2(3)
O1 S1 C01 F2 179.4(3)
O3 S1 C01 F3 57.7(3)
O2 S1 C01 F3 179.9(3)
O1 S1 C01 F3 -62.9(3)
N1 C1 C2 C3 -0.3(4)
O5 S2 C02 F4 -62.1(3)
O6 S2 C02 F4 59.5(3)
O4 S2 C02 F4 178.3(2)
O5 S2 C02 F6 178.3(2)
O6 S2 C02 F6 -60.2(3)
O4 S2 C02 F6 58.7(3)
O5 S2 C02 F5 57.8(3)
O6 S2 C02 F5 179.4(3)
O4 S2 C02 F5 -61.8(3)
C1 C2 C3 C4 0.8(4)
C2 C3 C4 C5 -0.1(4)
C1 N1 C5 C4 1.6(3)
Zn1 N1 C5 C4 -175.38(16)
C1 N1 C5 C6 -178.19(18)
Zn1 N1 C5 C6 4.8(2)
C3 C4 C5 N1 -1.1(3)
C3 C4 C5 C6 178.6(2)
C10 N2 C6 C7 0.5(3)
Zn1 N2 C6 C7 179.57(15)
C10 N2 C6 C5 179.36(17)
Zn1 N2 C6 C5 -1.6(2)
N1 C5 C6 N2 -2.3(3)
C4 C5 C6 N2 177.9(2)
N1 C5 C6 C7 176.49(19)
C4 C5 C6 C7 -3.3(3)
N2 C6 C7 C8 -1.0(3)
C5 C6 C7 C8 -179.71(19)
C6 C7 C8 C9 0.6(3)
C6 C7 C8 C16 -179.17(19)
C7 C8 C9 C10 0.2(3)
C16 C8 C9 C10 179.99(19)
C6 N2 C10 C9 0.3(3)
Zn1 N2 C10 C9 -178.70(15)
C6 N2 C10 C11 179.72(17)
Zn1 N2 C10 C11 0.7(2)
C8 C9 C10 N2 -0.7(3)
C8 C9 C10 C11 180.00(19)
C15 N3 C11 C12 0.9(3)
Zn1 N3 C11 C12 -174.29(17)
C15 N3 C11 C10 -178.98(18)
Zn1 N3 C11 C10 5.8(2)
N2 C10 C11 N3 -4.4(3)
C9 C10 C11 N3 175.0(2)
N2 C10 C11 C12 175.7(2)
C9 C10 C11 C12 -4.9(3)
N3 C11 C12 C13 -0.8(3)
C10 C11 C12 C13 179.1(2)
C11 C12 C13 C14 0.3(4)
C12 C13 C14 C15 0.1(4)
C11 N3 C15 C14 -0.5(3)
Zn1 N3 C15 C14 174.08(18)
C13 C14 C15 N3 0.1(4)
C7 C8 C16 C21 18.2(3)
C9 C8 C16 C21 -161.6(2)
C7 C8 C16 C17 -161.7(2)
C9 C8 C16 C17 18.5(3)
C21 C16 C17 C18 0.6(3)
C8 C16 C17 C18 -179.5(2)
C16 C17 C18 C19 -1.3(4)
C17 C18 C19 C20 0.5(4)
C18 C19 C20 C21 0.8(4)
C19 C20 C21 C16 -1.5(4)
C17 C16 C21 C20 0.8(3)
C8 C16 C21 C20 -179.1(2)
